data_1545432
loop_
_publ_author_name
'Li, Yi-Jin'
'Yan, Na'
'Liu, Chun-Hua'
'Yu, Yang'
'Zhao, Yu-Long'

_publ_section_title
;
 Gold/Copper-Co-catalyzed Tandem Reactions of 2-Alkynylanilines:
 A&#x00A0;Synthetic Strategy for the C2-Quaternary Indolin-3-ones.
;
_journal_issue 5
_journal_name_full 'Organic letters'
_journal_page_first 1160
_journal_page_last 1163
_journal_paper_doi 10.1021/acs.orglett.7b00200
_journal_volume 19
_journal_year 2017
_chemical_formula_sum 'C46 H38 N4 O3'
_chemical_formula_weight 694.80
_chemical_name_systematic
;
 ?
;
_space_group_crystal_system monoclinic
_space_group_IT_number 14
_space_group_name_Hall '-P 2yn'
_space_group_name_H-M_alt 'P 1 21/n 1'
_symmetry_space_group_name_Hall '-P 2yn'
_symmetry_space_group_name_H-M 'P 1 21/n 1'
_atom_sites_solution_hydrogens geom
_audit_creation_method SHELXL-2014
_cell_angle_alpha 90
_cell_angle_beta 92.535(7)
_cell_angle_gamma 90
_cell_formula_units_Z 4
_cell_length_a 10.906(2)
_cell_length_b 13.600(2)
_cell_length_c 24.805(5)
_cell_measurement_reflns_used 9909
_cell_measurement_temperature 293(2)
_cell_measurement_theta_max 26.00
_cell_measurement_theta_min 2.86
_cell_volume 3675.5(11)
_computing_cell_refinement 'Bruker SMART'
_computing_data_collection 'Bruker SMART'
_computing_data_reduction 'Bruker SAINT'
_computing_molecular_graphics 'Bruker SHELXTL'
_computing_publication_material 'Bruker SHELXTL'
_computing_structure_refinement 'SHELXL-2014 (Sheldrick, 2014)'
_computing_structure_solution 'Bruker SHELXTL'
_diffrn_ambient_temperature 293(2)
_diffrn_measured_fraction_theta_full 0.970
_diffrn_measured_fraction_theta_max 0.995
_diffrn_measurement_device_type 'CCD area detector'
_diffrn_measurement_method 'phi and omega scans'
_diffrn_radiation_type MoK\a
_diffrn_radiation_wavelength 0.71073
_diffrn_reflns_av_R_equivalents 0.0317
_diffrn_reflns_av_unetI/netI 0.0120
_diffrn_reflns_Laue_measured_fraction_full 0.970
_diffrn_reflns_Laue_measured_fraction_max 0.995
_diffrn_reflns_limit_h_max 12
_diffrn_reflns_limit_h_min -12
_diffrn_reflns_limit_k_max 16
_diffrn_reflns_limit_k_min -16
_diffrn_reflns_limit_l_max 29
_diffrn_reflns_limit_l_min -29
_diffrn_reflns_number 83516
_diffrn_reflns_point_group_measured_fraction_full 0.970
_diffrn_reflns_point_group_measured_fraction_max 0.995
_diffrn_reflns_theta_full 25.242
_diffrn_reflns_theta_max 25.010
_diffrn_reflns_theta_min 2.395
_exptl_absorpt_coefficient_mu 0.079
_exptl_absorpt_correction_T_max 0.990
_exptl_absorpt_correction_T_min 0.987
_exptl_absorpt_correction_type multi-scan
_exptl_absorpt_process_details sadabs
_exptl_crystal_colour colorless
_exptl_crystal_density_diffrn 1.256
_exptl_crystal_description block
_exptl_crystal_F_000 1464
_exptl_crystal_size_max 0.17
_exptl_crystal_size_mid 0.15
_exptl_crystal_size_min 0.13
_refine_diff_density_max 0.255
_refine_diff_density_min -0.251
_refine_diff_density_rms 0.058
_refine_ls_extinction_method none
_refine_ls_goodness_of_fit_ref 1.021
_refine_ls_hydrogen_treatment constr
_refine_ls_matrix_type full
_refine_ls_number_parameters 480
_refine_ls_number_reflns 6436
_refine_ls_number_restraints 0
_refine_ls_restrained_S_all 1.021
_refine_ls_R_factor_all 0.0539
_refine_ls_R_factor_gt 0.0465
_refine_ls_shift/su_max 0.005
_refine_ls_shift/su_mean 0.000
_refine_ls_structure_factor_coef Fsqd
_refine_ls_weighting_details 'w=1/[\s^2^(Fo^2^)+(0.0899P)^2^+1.2265P] where P=(Fo^2^+2Fc^2^)/3'
_refine_ls_weighting_scheme calc
_refine_ls_wR_factor_gt 0.1361
_refine_ls_wR_factor_ref 0.1461
_reflns_Friedel_coverage 0.000
_reflns_number_gt 5555
_reflns_number_total 6436
_reflns_threshold_expression 'I > 2\s(I)'
_cod_data_source_file ol7b00200_si_002.cif
_cod_data_source_block mo_zhangyl160603_0m
_cod_original_cell_volume 3675.6(12)
_cod_database_code 1545432
_shelx_space_group_comment
;
The symmetry employed for this shelxl refinement is uniquely defined
by the following loop, which should always be used as a source of
symmetry information in preference to the above space-group names.
They are only intended as comments.
;
_shelxl_version_number 2014-3

loop_
_space_group_symop_operation_xyz
'x, y, z'
'-x+1/2, y+1/2, -z+1/2'
'-x, -y, -z'
'x-1/2, -y-1/2, z-1/2'

loop_
_atom_site_label
_atom_site_type_symbol
_atom_site_fract_x
_atom_site_fract_y
_atom_site_fract_z
_atom_site_U_iso_or_equiv
_atom_site_adp_type
_atom_site_occupancy
_atom_site_site_symmetry_order
_atom_site_calc_flag
_atom_site_refinement_flags_posn
_atom_site_refinement_flags_adp
C1 C 0.44629(14) 0.83051(12) 0.11462(6) 0.0340(3) Uani 1 1 d . .
C2 C 0.35485(13) 0.77693(11) 0.13712(6) 0.0303(3) Uani 1 1 d . .
C3 C 0.30012(13) 0.71607(11) 0.09447(6) 0.0319(3) Uani 1 1 d . .
C4 C 0.20258(15) 0.64871(13) 0.09037(7) 0.0390(4) Uani 1 1 d . .
H4 H 0.1579 0.6339 0.1204 0.047 Uiso 1 1 calc R U
C5 C 0.17372(16) 0.60473(14) 0.04130(8) 0.0493(4) Uani 1 1 d . .
H5 H 0.1085 0.5607 0.0385 0.059 Uiso 1 1 calc R U
C6 C 0.24011(18) 0.62474(15) -0.00405(8) 0.0524(5) Uani 1 1 d . .
H6 H 0.2189 0.5936 -0.0365 0.063 Uiso 1 1 calc R U
C7 C 0.33656(16) 0.68984(14) -0.00160(7) 0.0456(4) Uani 1 1 d . .
H7 H 0.3816 0.7028 -0.0318 0.055 Uiso 1 1 calc R U
C8 C 0.36456(14) 0.73566(12) 0.04759(6) 0.0361(4) Uani 1 1 d . .
C9 C 0.52931(14) 0.90838(12) 0.13662(6) 0.0383(4) Uani 1 1 d . .
C10 C 0.62148(16) 0.88811(15) 0.17552(7) 0.0478(4) Uani 1 1 d . .
H10 H 0.6308 0.8250 0.1895 0.057 Uiso 1 1 calc R U
C11 C 0.70001(17) 0.96359(19) 0.19342(9) 0.0617(6) Uani 1 1 d . .
H11 H 0.7619 0.9502 0.2194 0.074 Uiso 1 1 calc R U
C12 C 0.6874(2) 1.05691(18) 0.17336(10) 0.0639(6) Uani 1 1 d . .
H12 H 0.7407 1.1064 0.1854 0.077 Uiso 1 1 calc R U
C13 C 0.5956(2) 1.07721(16) 0.13525(9) 0.0629(6) Uani 1 1 d . .
H13 H 0.5866 1.1407 0.1217 0.075 Uiso 1 1 calc R U
C14 C 0.51673(18) 1.00385(14) 0.11695(8) 0.0509(5) Uani 1 1 d . .
H14 H 0.4547 1.0184 0.0913 0.061 Uiso 1 1 calc R U
C15 C 0.55564(15) 0.82889(13) 0.02818(7) 0.0395(4) Uani 1 1 d . .
H15A H 0.5799 0.8968 0.0339 0.047 Uiso 1 1 calc R U
H15B H 0.5327 0.8206 -0.0098 0.047 Uiso 1 1 calc R U
C16 C 0.66413(15) 0.76127(12) 0.04339(6) 0.0373(4) Uani 1 1 d . .
C17 C 0.47698(18) 0.48216(13) 0.09058(7) 0.0487(4) Uani 1 1 d . .
H17 H 0.5130 0.5357 0.0741 0.058 Uiso 1 1 calc R U
C18 C 0.88089(18) 0.72436(16) 0.03694(10) 0.0591(5) Uani 1 1 d . .
H18A H 0.9312 0.7459 0.0674 0.089 Uiso 1 1 calc R U
H18B H 0.9284 0.7243 0.0053 0.089 Uiso 1 1 calc R U
H18C H 0.8515 0.6591 0.0435 0.089 Uiso 1 1 calc R U
C19 C 0.79932(14) 0.88663(12) 0.00689(7) 0.0390(4) Uani 1 1 d . .
C20 C 0.8082(2) 0.96664(15) 0.03979(9) 0.0635(6) Uani 1 1 d . .
H20 H 0.8010 0.9601 0.0768 0.076 Uiso 1 1 calc R U
C21 C 0.8282(3) 1.05873(17) 0.01695(12) 0.0800(7) Uani 1 1 d . .
H21 H 0.8327 1.1140 0.0390 0.096 Uiso 1 1 calc R U
C22 C 0.8414(2) 1.06892(18) -0.03669(11) 0.0716(7) Uani 1 1 d . .
H22 H 0.8558 1.1306 -0.0513 0.086 Uiso 1 1 calc R U
C23 C 0.8334(3) 0.9887(2) -0.06899(12) 0.0926(9) Uani 1 1 d . .
H23 H 0.8417 0.9955 -0.1060 0.111 Uiso 1 1 calc R U
C24 C 0.8130(3) 0.89724(18) -0.04753(9) 0.0725(7) Uani 1 1 d . .
H24 H 0.8086 0.8424 -0.0699 0.087 Uiso 1 1 calc R U
C25 C 0.32130(13) 0.77816(11) 0.19565(6) 0.0287(3) Uani 1 1 d . .
C26 C 0.34064(14) 0.87828(11) 0.22611(6) 0.0340(3) Uani 1 1 d . .
C27 C 0.40175(15) 0.85392(12) 0.27776(6) 0.0375(4) Uani 1 1 d . .
C28 C 0.43411(14) 0.75468(12) 0.27715(6) 0.0358(4) Uani 1 1 d . .
C29 C 0.49511(17) 0.71310(16) 0.32280(7) 0.0512(5) Uani 1 1 d . .
H29 H 0.5180 0.6472 0.3235 0.061 Uiso 1 1 calc R U
C30 C 0.5197(2) 0.77390(19) 0.36669(8) 0.0636(6) Uani 1 1 d . .
H30 H 0.5597 0.7474 0.3973 0.076 Uiso 1 1 calc R U
C31 C 0.4877(2) 0.87204(18) 0.36716(8) 0.0635(6) Uani 1 1 d . .
H31 H 0.5059 0.9101 0.3976 0.076 Uiso 1 1 calc R U
C32 C 0.42915(18) 0.91332(15) 0.32272(7) 0.0523(5) Uani 1 1 d . .
H32 H 0.4080 0.9796 0.3225 0.063 Uiso 1 1 calc R U
C33 C 0.18366(13) 0.75689(11) 0.20164(6) 0.0302(3) Uani 1 1 d . .
C34 C 0.14296(16) 0.68024(12) 0.23275(7) 0.0409(4) Uani 1 1 d . .
H34 H 0.1992 0.6402 0.2516 0.049 Uiso 1 1 calc R U
C35 C 0.01847(19) 0.66301(16) 0.23591(9) 0.0597(6) Uani 1 1 d . .
H35 H -0.0082 0.6104 0.2563 0.072 Uiso 1 1 calc R U
C36 C -0.06593(18) 0.72217(19) 0.20952(10) 0.0660(6) Uani 1 1 d . .
H36 H -0.1494 0.7102 0.2121 0.079 Uiso 1 1 calc R U
C37 C -0.02632(17) 0.79948(18) 0.17904(9) 0.0596(6) Uani 1 1 d . .
H37 H -0.0833 0.8401 0.1611 0.072 Uiso 1 1 calc R U
C38 C 0.09794(15) 0.81713(14) 0.17499(7) 0.0438(4) Uani 1 1 d . .
H38 H 0.1241 0.8695 0.1543 0.053 Uiso 1 1 calc R U
C39 C 0.42735(14) 0.61210(11) 0.21346(7) 0.0361(4) Uani 1 1 d . .
H39A H 0.3787 0.5953 0.1811 0.043 Uiso 1 1 calc R U
H39B H 0.4056 0.5669 0.2417 0.043 Uiso 1 1 calc R U
C40 C 0.56360(14) 0.59983(12) 0.20259(6) 0.0369(4) Uani 1 1 d . .
C41 C 0.72366(17) 0.50733(17) 0.16030(9) 0.0594(5) Uani 1 1 d . .
H41A H 0.7376 0.5367 0.1259 0.089 Uiso 1 1 calc R U
H41B H 0.7419 0.4383 0.1589 0.089 Uiso 1 1 calc R U
H41C H 0.7758 0.5380 0.1876 0.089 Uiso 1 1 calc R U
C42 C 0.50633(15) 0.46081(12) 0.14402(7) 0.0387(4) Uani 1 1 d . .
C43 C 0.4538(2) 0.38103(15) 0.16848(8) 0.0579(5) Uani 1 1 d . .
H43 H 0.4746 0.3658 0.2043 0.069 Uiso 1 1 calc R U
C44 C 0.3698(2) 0.32390(17) 0.13909(10) 0.0708(7) Uani 1 1 d . .
H44 H 0.3331 0.2705 0.1553 0.085 Uiso 1 1 calc R U
C45 C 0.3405(2) 0.34570(17) 0.08614(9) 0.0632(6) Uani 1 1 d . .
H45 H 0.2838 0.3072 0.0666 0.076 Uiso 1 1 calc R U
C46 C 0.3944(2) 0.42408(15) 0.06187(8) 0.0570(5) Uani 1 1 d . .
H46 H 0.3751 0.4380 0.0258 0.068 Uiso 1 1 calc R U
N1 N 0.45142(12) 0.80687(10) 0.06013(5) 0.0381(3) Uani 1 1 d . .
N2 N 0.39806(12) 0.71100(9) 0.22944(5) 0.0345(3) Uani 1 1 d . .
N3 N 0.77653(12) 0.79103(10) 0.02884(6) 0.0409(3) Uani 1 1 d . .
N4 N 0.59477(13) 0.52092(11) 0.17326(6) 0.0437(3) Uani 1 1 d . .
O1 O 0.63979(11) 0.65704(10) 0.22184(6) 0.0529(3) Uani 1 1 d . .
O2 O 0.30265(12) 0.95699(8) 0.20947(5) 0.0482(3) Uani 1 1 d . .
O3 O 0.64785(13) 0.68288(10) 0.06533(6) 0.0560(4) Uani 1 1 d . .

loop_
_atom_site_aniso_label
_atom_site_aniso_U_11
_atom_site_aniso_U_22
_atom_site_aniso_U_33
_atom_site_aniso_U_23
_atom_site_aniso_U_13
_atom_site_aniso_U_12
C1 0.0296(8) 0.0387(8) 0.0342(8) -0.0011(6) 0.0066(6) -0.0033(6)
C2 0.0248(7) 0.0331(8) 0.0333(8) -0.0019(6) 0.0047(6) -0.0019(6)
C3 0.0255(7) 0.0363(8) 0.0342(8) -0.0016(6) 0.0033(6) 0.0011(6)
C4 0.0321(8) 0.0428(9) 0.0426(9) -0.0055(7) 0.0052(7) -0.0059(7)
C5 0.0381(9) 0.0545(11) 0.0547(11) -0.0133(9) -0.0021(8) -0.0104(8)
C6 0.0506(11) 0.0647(12) 0.0412(10) -0.0174(9) -0.0044(8) -0.0021(9)
C7 0.0446(10) 0.0586(11) 0.0340(9) -0.0058(8) 0.0048(7) 0.0010(8)
C8 0.0309(8) 0.0426(9) 0.0351(8) -0.0009(7) 0.0043(6) -0.0001(7)
C9 0.0303(8) 0.0470(9) 0.0384(8) -0.0035(7) 0.0104(6) -0.0097(7)
C10 0.0373(9) 0.0586(11) 0.0477(10) -0.0065(8) 0.0042(7) -0.0041(8)
C11 0.0362(10) 0.0901(17) 0.0588(12) -0.0280(11) 0.0013(8) -0.0085(10)
C12 0.0514(12) 0.0674(14) 0.0746(14) -0.0319(12) 0.0198(11) -0.0249(10)
C13 0.0695(14) 0.0490(11) 0.0717(14) -0.0087(10) 0.0199(11) -0.0208(10)
C14 0.0509(11) 0.0472(10) 0.0546(11) 0.0022(8) 0.0045(8) -0.0112(8)
C15 0.0363(9) 0.0479(9) 0.0352(8) 0.0064(7) 0.0113(7) -0.0035(7)
C16 0.0398(9) 0.0402(9) 0.0323(8) 0.0028(7) 0.0060(6) -0.0057(7)
C17 0.0619(12) 0.0398(9) 0.0449(10) -0.0001(8) 0.0089(8) -0.0006(8)
C18 0.0429(10) 0.0586(12) 0.0757(14) 0.0123(10) 0.0022(9) 0.0094(9)
C19 0.0277(8) 0.0410(9) 0.0488(9) 0.0063(7) 0.0064(7) -0.0039(7)
C20 0.0812(15) 0.0518(12) 0.0582(12) -0.0036(10) 0.0110(11) -0.0093(11)
C21 0.0911(18) 0.0441(12) 0.105(2) -0.0143(13) 0.0106(15) -0.0092(12)
C22 0.0594(13) 0.0558(13) 0.1004(19) 0.0299(13) 0.0129(12) -0.0065(10)
C23 0.138(3) 0.0700(16) 0.0719(16) 0.0227(14) 0.0238(16) -0.0286(17)
C24 0.1052(19) 0.0594(13) 0.0545(12) 0.0047(10) 0.0206(12) -0.0250(13)
C25 0.0255(7) 0.0304(7) 0.0304(7) 0.0003(6) 0.0037(6) -0.0004(6)
C26 0.0329(8) 0.0327(8) 0.0370(8) -0.0032(6) 0.0098(6) -0.0044(6)
C27 0.0359(8) 0.0415(9) 0.0356(8) -0.0050(7) 0.0051(6) -0.0056(7)
C28 0.0275(7) 0.0463(9) 0.0337(8) -0.0015(7) 0.0027(6) -0.0010(7)
C29 0.0473(10) 0.0621(12) 0.0437(10) 0.0045(9) -0.0027(8) 0.0090(9)
C30 0.0585(12) 0.0946(17) 0.0367(10) 0.0018(10) -0.0101(9) 0.0008(12)
C31 0.0700(14) 0.0792(15) 0.0406(10) -0.0164(10) -0.0059(9) -0.0099(12)
C32 0.0584(12) 0.0538(11) 0.0450(10) -0.0134(8) 0.0057(9) -0.0095(9)
C33 0.0268(7) 0.0347(8) 0.0295(7) -0.0044(6) 0.0056(6) -0.0019(6)
C34 0.0399(9) 0.0396(9) 0.0442(9) -0.0017(7) 0.0143(7) -0.0054(7)
C35 0.0503(12) 0.0580(12) 0.0732(14) -0.0106(10) 0.0300(10) -0.0206(10)
C36 0.0306(10) 0.0871(16) 0.0818(15) -0.0251(13) 0.0182(10) -0.0148(10)
C37 0.0309(9) 0.0895(16) 0.0583(12) -0.0120(11) -0.0003(8) 0.0117(10)
C38 0.0345(9) 0.0560(11) 0.0411(9) 0.0033(8) 0.0045(7) 0.0066(8)
C39 0.0324(8) 0.0325(8) 0.0434(9) -0.0016(7) 0.0030(6) 0.0028(6)
C40 0.0328(8) 0.0393(8) 0.0385(8) -0.0016(7) -0.0005(6) 0.0032(7)
C41 0.0381(10) 0.0728(14) 0.0679(13) -0.0144(11) 0.0087(9) 0.0118(9)
C42 0.0390(9) 0.0353(8) 0.0421(9) -0.0049(7) 0.0059(7) 0.0057(7)
C43 0.0798(14) 0.0496(11) 0.0445(10) 0.0042(9) 0.0045(10) -0.0075(10)
C44 0.0917(17) 0.0567(13) 0.0651(14) -0.0028(10) 0.0160(12) -0.0284(12)
C45 0.0685(14) 0.0601(13) 0.0613(13) -0.0226(10) 0.0059(10) -0.0140(11)
C46 0.0707(13) 0.0560(12) 0.0441(10) -0.0078(9) -0.0018(9) 0.0017(10)
N1 0.0337(7) 0.0476(8) 0.0336(7) -0.0007(6) 0.0087(5) -0.0081(6)
N2 0.0328(7) 0.0338(7) 0.0367(7) -0.0031(5) -0.0013(5) 0.0055(5)
N3 0.0331(7) 0.0406(8) 0.0497(8) 0.0073(6) 0.0070(6) -0.0005(6)
N4 0.0342(7) 0.0465(8) 0.0505(8) -0.0100(7) 0.0047(6) 0.0062(6)
O1 0.0328(6) 0.0577(8) 0.0680(8) -0.0185(7) 0.0006(6) -0.0020(6)
O2 0.0609(8) 0.0316(6) 0.0523(7) 0.0006(5) 0.0035(6) 0.0011(5)
O3 0.0545(8) 0.0466(7) 0.0676(9) 0.0205(6) 0.0089(7) -0.0063(6)

loop_
_atom_type_symbol
_atom_type_description
_atom_type_scat_dispersion_real
_atom_type_scat_dispersion_imag
_atom_type_scat_source
C C 0.0033 0.0016 'International Tables Vol C Tables 4.2.6.8 and 6.1.1.4'
H H 0.0000 0.0000 'International Tables Vol C Tables 4.2.6.8 and 6.1.1.4'
N N 0.0061 0.0033 'International Tables Vol C Tables 4.2.6.8 and 6.1.1.4'
O O 0.0106 0.0060 'International Tables Vol C Tables 4.2.6.8 and 6.1.1.4'

loop_
_geom_angle_atom_site_label_1
_geom_angle_atom_site_label_2
_geom_angle_atom_site_label_3
_geom_angle
C2 C1 N1 109.45(13)
C2 C1 C9 132.24(14)
N1 C1 C9 118.19(13)
C1 C2 C3 106.80(13)
C1 C2 C25 126.51(13)
C3 C2 C25 126.65(13)
C4 C3 C8 117.83(14)
C4 C3 C2 135.32(14)
C8 C3 C2 106.83(13)
C5 C4 C3 119.29(16)
C5 C4 H4 120.4
C3 C4 H4 120.4
C4 C5 C6 121.45(16)
C4 C5 H5 119.3
C6 C5 H5 119.3
C7 C6 C5 121.00(16)
C7 C6 H6 119.5
C5 C6 H6 119.5
C6 C7 C8 117.71(16)
C6 C7 H7 121.1
C8 C7 H7 121.1
N1 C8 C7 129.30(15)
N1 C8 C3 107.97(13)
C7 C8 C3 122.70(15)
C10 C9 C14 119.05(16)
C10 C9 C1 121.70(16)
C14 C9 C1 119.23(16)
C9 C10 C11 119.3(2)
C9 C10 H10 120.3
C11 C10 H10 120.3
C12 C11 C10 121.1(2)
C12 C11 H11 119.5
C10 C11 H11 119.5
C11 C12 C13 119.67(19)
C11 C12 H12 120.2
C13 C12 H12 120.2
C12 C13 C14 120.4(2)
C12 C13 H13 119.8
C14 C13 H13 119.8
C13 C14 C9 120.6(2)
C13 C14 H14 119.7
C9 C14 H14 119.7
N1 C15 C16 110.97(13)
N1 C15 H15A 109.4
C16 C15 H15A 109.4
N1 C15 H15B 109.4
C16 C15 H15B 109.4
H15A C15 H15B 108.0
O3 C16 N3 122.27(16)
O3 C16 C15 120.72(15)
N3 C16 C15 116.93(14)
C46 C17 C42 119.73(18)
C46 C17 H17 120.1
C42 C17 H17 120.1
N3 C18 H18A 109.5
N3 C18 H18B 109.5
H18A C18 H18B 109.5
N3 C18 H18C 109.5
H18A C18 H18C 109.5
H18B C18 H18C 109.5
C20 C19 C24 119.86(18)
C20 C19 N3 120.36(16)
C24 C19 N3 119.77(17)
C19 C20 C21 118.8(2)
C19 C20 H20 120.6
C21 C20 H20 120.6
C22 C21 C20 121.1(2)
C22 C21 H21 119.4
C20 C21 H21 119.4
C21 C22 C23 119.5(2)
C21 C22 H22 120.2
C23 C22 H22 120.2
C22 C23 C24 120.5(2)
C22 C23 H23 119.8
C24 C23 H23 119.8
C19 C24 C23 120.2(2)
C19 C24 H24 119.9
C23 C24 H24 119.9
N2 C25 C2 112.53(12)
N2 C25 C33 111.08(12)
C2 C25 C33 111.59(12)
N2 C25 C26 101.73(11)
C2 C25 C26 116.05(12)
C33 C25 C26 103.14(11)
O2 C26 C27 129.50(15)
O2 C26 C25 124.47(14)
C27 C26 C25 105.85(13)
C28 C27 C32 121.46(16)
C28 C27 C26 108.47(14)
C32 C27 C26 130.06(17)
N2 C28 C27 111.50(14)
N2 C28 C29 129.08(16)
C27 C28 C29 119.42(16)
C30 C29 C28 117.50(19)
C30 C29 H29 121.3
C28 C29 H29 121.3
C31 C30 C29 122.96(19)
C31 C30 H30 118.5
C29 C30 H30 118.5
C32 C31 C30 119.93(19)
C32 C31 H31 120.0
C30 C31 H31 120.0
C31 C32 C27 118.72(19)
C31 C32 H32 120.6
C27 C32 H32 120.6
C34 C33 C38 119.01(15)
C34 C33 C25 122.22(14)
C38 C33 C25 118.77(14)
C33 C34 C35 119.98(18)
C33 C34 H34 120.0
C35 C34 H34 120.0
C36 C35 C34 120.98(19)
C36 C35 H35 119.5
C34 C35 H35 119.5
C35 C36 C37 119.45(18)
C35 C36 H36 120.3
C37 C36 H36 120.3
C36 C37 C38 120.3(2)
C36 C37 H37 119.8
C38 C37 H37 119.8
C37 C38 C33 120.26(18)
C37 C38 H38 119.9
C33 C38 H38 119.9
N2 C39 C40 112.24(13)
N2 C39 H39A 109.2
C40 C39 H39A 109.2
N2 C39 H39B 109.2
C40 C39 H39B 109.2
H39A C39 H39B 107.9
O1 C40 N4 122.35(15)
O1 C40 C39 120.74(14)
N4 C40 C39 116.84(14)
N4 C41 H41A 109.5
N4 C41 H41B 109.5
H41A C41 H41B 109.5
N4 C41 H41C 109.5
H41A C41 H41C 109.5
H41B C41 H41C 109.5
C43 C42 C17 120.29(17)
C43 C42 N4 120.53(16)
C17 C42 N4 119.16(16)
C42 C43 C44 119.19(19)
C42 C43 H43 120.4
C44 C43 H43 120.4
C45 C44 C43 120.3(2)
C45 C44 H44 119.9
C43 C44 H44 119.9
C46 C45 C44 120.2(2)
C46 C45 H45 119.9
C44 C45 H45 119.9
C45 C46 C17 120.29(19)
C45 C46 H46 119.9
C17 C46 H46 119.9
C8 N1 C1 108.91(13)
C8 N1 C15 124.76(14)
C1 N1 C15 123.41(13)
C28 N2 C39 125.79(13)
C28 N2 C25 110.93(12)
C39 N2 C25 123.27(12)
C16 N3 C19 123.05(14)
C16 N3 C18 119.08(15)
C19 N3 C18 117.84(14)
C40 N4 C42 123.08(13)
C40 N4 C41 119.03(15)
C42 N4 C41 116.48(14)

loop_
_geom_bond_atom_site_label_1
_geom_bond_atom_site_label_2
_geom_bond_distance
C1 C2 1.373(2)
C1 N1 1.393(2)
C1 C9 1.482(2)
C2 C3 1.451(2)
C2 C25 1.513(2)
C3 C4 1.404(2)
C3 C8 1.411(2)
C4 C5 1.380(2)
C4 H4 0.9300
C5 C6 1.391(3)
C5 H5 0.9300
C6 C7 1.374(3)
C6 H6 0.9300
C7 C8 1.392(2)
C7 H7 0.9300
C8 N1 1.381(2)
C9 C10 1.390(3)
C9 C14 1.392(3)
C10 C11 1.397(3)
C10 H10 0.9300
C11 C12 1.368(3)
C11 H11 0.9300
C12 C13 1.374(3)
C12 H12 0.9300
C13 C14 1.381(3)
C13 H13 0.9300
C14 H14 0.9300
C15 N1 1.446(2)
C15 C16 1.533(2)
C15 H15A 0.9700
C15 H15B 0.9700
C16 O3 1.214(2)
C16 N3 1.355(2)
C17 C46 1.373(3)
C17 C42 1.381(3)
C17 H17 0.9300
C18 N3 1.462(2)
C18 H18A 0.9600
C18 H18B 0.9600
C18 H18C 0.9600
C19 C20 1.361(3)
C19 C24 1.372(3)
C19 N3 1.436(2)
C20 C21 1.396(3)
C20 H20 0.9300
C21 C22 1.352(4)
C21 H21 0.9300
C22 C23 1.354(4)
C22 H22 0.9300
C23 C24 1.375(3)
C23 H23 0.9300
C24 H24 0.9300
C25 N2 1.4749(19)
C25 C33 1.542(2)
C25 C26 1.567(2)
C26 O2 1.214(2)
C26 C27 1.456(2)
C27 C28 1.395(2)
C27 C32 1.399(2)
C28 N2 1.367(2)
C28 C29 1.406(2)
C29 C30 1.384(3)
C29 H29 0.9300
C30 C31 1.380(3)
C30 H30 0.9300
C31 C32 1.370(3)
C31 H31 0.9300
C32 H32 0.9300
C33 C34 1.382(2)
C33 C38 1.388(2)
C34 C35 1.383(3)
C34 H34 0.9300
C35 C36 1.368(3)
C35 H35 0.9300
C36 C37 1.376(3)
C36 H36 0.9300
C37 C38 1.384(3)
C37 H37 0.9300
C38 H38 0.9300
C39 N2 1.442(2)
C39 C40 1.531(2)
C39 H39A 0.9700
C39 H39B 0.9700
C40 O1 1.220(2)
C40 N4 1.348(2)
C41 N4 1.468(2)
C41 H41A 0.9600
C41 H41B 0.9600
C41 H41C 0.9600
C42 C43 1.380(3)
C42 N4 1.436(2)
C43 C44 1.384(3)
C43 H43 0.9300
C44 C45 1.370(3)
C44 H44 0.9300
C45 C46 1.370(3)
C45 H45 0.9300
C46 H46 0.9300
